data_4032056
loop_
_publ_author_name
'Xuan, Zi'
'Jung, Da Jung'
'Jeon, Hyun Ji'
'Lee, Sang-Gi'

_publ_section_title
;
 Pd-Catalyzed Aminocarbonylation of the Blaise Reaction Intermediate:
 One-Pot Synthesis of (Z)-3-Methyleneisoindolin-1-ones from Nitriles.
;
_journal_issue 20
_journal_name_full 'The Journal of organic chemistry'
_journal_page_first 10094
_journal_paper_doi 10.1021/acs.joc.6b02095
_journal_volume 81
_journal_year 2016
_chemical_formula_sum 'C12 H11 N O3'
_chemical_formula_weight 217.22
_chemical_name_common XZ-C1
_space_group_crystal_system orthorhombic
_space_group_IT_number 29
_space_group_name_Hall 'P 2c -2ac'
_space_group_name_H-M_alt 'P c a 21'
_symmetry_space_group_name_Hall 'P 2c -2ac'
_symmetry_space_group_name_H-M 'P c a 21'
_atom_sites_solution_hydrogens geom
_cell_angle_alpha 90
_cell_angle_beta 90
_cell_angle_gamma 90
_cell_formula_units_Z 16
_cell_length_a 15.8194(4)
_cell_length_b 7.2095(2)
_cell_length_c 38.1891(9)
_cell_measurement_reflns_used 9795
_cell_measurement_temperature 296.(2)
_cell_measurement_theta_max 25.9786
_cell_measurement_theta_min 2.5750
_cell_volume 4355.47(19)
_computing_cell_refinement 'SAINT V8.34A (Bruker AXS Inc., 2013)'
_computing_data_collection 'Bruker Instrument Service v2013.12.0.0'
_computing_data_reduction 'SAINT V8.34A (Bruker AXS Inc., 2013)'
_computing_structure_refinement 'SHELXL-2013 (Sheldrick, 2013)'
_diffrn_ambient_temperature 296.(2)
_diffrn_detector_area_resol_mean 8.3333
_diffrn_measured_fraction_theta_full 0.994
_diffrn_measured_fraction_theta_max 0.994
_diffrn_measurement_device_type 'Bruker APEX-II CCD'
_diffrn_measurement_method '\f and \w scans'
_diffrn_radiation_wavelength 0.71073
_diffrn_reflns_av_R_equivalents 0.1072
_diffrn_reflns_av_unetI/netI 0.1036
_diffrn_reflns_limit_h_max 21
_diffrn_reflns_limit_h_min -21
_diffrn_reflns_limit_k_max 9
_diffrn_reflns_limit_k_min -9
_diffrn_reflns_limit_l_max 50
_diffrn_reflns_limit_l_min -51
_diffrn_reflns_number 118770
_diffrn_reflns_theta_full 28.52
_diffrn_reflns_theta_max 28.52
_diffrn_reflns_theta_min 2.13
_exptl_absorpt_coefficient_mu 0.096
_exptl_absorpt_correction_T_max 0.98
_exptl_absorpt_correction_T_min 0.85
_exptl_absorpt_correction_type multi-scan
_exptl_absorpt_process_details 'SADABS V2012/1 (Bruker AXS Inc.)'
_exptl_crystal_colour colourless
_exptl_crystal_density_diffrn 1.325
_exptl_crystal_density_method 'not measured'
_exptl_crystal_description block
_exptl_crystal_F_000 1824
_exptl_crystal_size_max 0.280
_exptl_crystal_size_mid 0.200
_exptl_crystal_size_min 0.160
_refine_diff_density_max 0.161
_refine_diff_density_min -0.176
_refine_ls_abs_structure_details 'Refined as an inversion twin.'
_refine_ls_abs_structure_Flack 0.1(15)
_refine_ls_extinction_method none
_refine_ls_goodness_of_fit_ref 0.916
_refine_ls_hydrogen_treatment constr
_refine_ls_matrix_type full
_refine_ls_number_parameters 582
_refine_ls_number_reflns 10928
_refine_ls_number_restraints 1
_refine_ls_restrained_S_all 0.916
_refine_ls_R_factor_all 0.1756
_refine_ls_R_factor_gt 0.0569
_refine_ls_shift/su_max 0.000
_refine_ls_shift/su_mean 0.000
_refine_ls_structure_factor_coef Fsqd
_refine_ls_weighting_details 'w=1/[\s^2^(Fo^2^)+(0.0880P)^2^] where P=(Fo^2^+2Fc^2^)/3'
_refine_ls_weighting_scheme calc
_refine_ls_wR_factor_gt 0.1381
_refine_ls_wR_factor_ref 0.1656
_reflns_number_gt 4798
_reflns_number_total 10928
_reflns_threshold_expression 'I > 2\s(I)'
_cod_data_source_file jo6b02095_si_002.cif
_cod_data_source_block I
_cod_depositor_comments 'Adding full bibliography for 4032056.cif.'
_cod_database_code 4032056

loop_
_space_group_symop_operation_xyz
'x, y, z'
'-x, -y, z+1/2'
'x+1/2, -y, z'
'-x+1/2, y, z+1/2'

loop_
_atom_site_type_symbol
_atom_site_label
_atom_site_fract_x
_atom_site_fract_y
_atom_site_fract_z
_atom_site_U_iso_or_equiv
_atom_site_adp_type
_atom_site_calc_flag
_atom_site_refinement_flags_adp
_atom_site_refinement_flags_posn
_atom_site_occupancy
C C11 0.1690(3) 0.1302(6) 0.32124(13) 0.0473(12) Uani d . . 1
C C12 0.2532(3) 0.1173(7) 0.31248(15) 0.0584(14) Uani d . . 1
H H12 0.2713 0.1404 0.2897 0.07 Uiso calc U R 1
C C13 0.3101(4) 0.0693(8) 0.3384(2) 0.0735(17) Uani d . . 1
H H13 0.3674 0.0631 0.3331 0.088 Uiso calc U R 1
C C14 0.2830(4) 0.0303(8) 0.37208(17) 0.0649(17) Uani d . . 1
H H14 0.3226 -0.0066 0.3887 0.078 Uiso calc U R 1
C C15 0.1989(4) 0.0443(8) 0.38200(18) 0.0709(17) Uani d . . 1
H H15 0.1812 0.0219 0.4048 0.085 Uiso calc U R 1
C C16 0.1420(3) 0.0945(7) 0.35535(14) 0.0502(13) Uani d . . 1
C C17 0.0507(3) 0.1191(7) 0.35666(14) 0.0548(13) Uani d . . 1
C C18 0.0923(3) 0.1785(6) 0.30041(14) 0.0463(12) Uani d . . 1
C C19 0.0904(3) 0.2152(7) 0.26662(14) 0.0502(13) Uani d . . 1
H H19 0.1417 0.2203 0.2547 0.06 Uiso calc U R 1
C C110 0.0140(3) 0.2480(7) 0.24674(13) 0.0481(13) Uani d . . 1
C C111 -0.0405(4) 0.3100(11) 0.18999(15) 0.085(2) Uani d . . 1
H H11A -0.0701 0.4226 0.1966 0.102 Uiso calc U R 1
H H11B -0.0798 0.2071 0.1917 0.102 Uiso calc U R 1
C C112 -0.0097(4) 0.3260(10) 0.15453(16) 0.0867(19) Uani d . . 1
H H11C 0.0331 0.4203 0.1535 0.13 Uiso calc U R 1
H H11D -0.0556 0.3589 0.1393 0.13 Uiso calc U R 1
H H11E 0.0138 0.2096 0.1472 0.13 Uiso calc U R 1
C C21 0.1127(3) 0.6949(6) 0.27476(13) 0.0489(14) Uani d . . 1
C C22 0.0326(3) 0.6736(8) 0.28676(16) 0.0610(15) Uani d . . 1
H H22 0.0239 0.63 0.3094 0.073 Uiso calc U R 1
C C23 -0.0352(4) 0.7144(9) 0.2665(2) 0.078(2) Uani d . . 1
H H23 -0.0901 0.6971 0.2746 0.094 Uiso calc U R 1
C C24 -0.0194(4) 0.7846(9) 0.23237(18) 0.0803(19) Uani d . . 1
H H24 -0.0654 0.8165 0.2184 0.096 Uiso calc U R 1
C C25 0.0604(4) 0.8075(8) 0.21901(16) 0.0670(16) Uani d . . 1
H H25 0.0692 0.8507 0.1964 0.08 Uiso calc U R 1
C C26 0.1269(3) 0.7633(7) 0.24087(15) 0.0534(14) Uani d . . 1
C C27 0.2184(3) 0.7796(8) 0.23511(14) 0.0590(15) Uani d . . 1
C C28 0.1969(3) 0.6625(7) 0.29106(13) 0.0462(12) Uani d . . 1
C C29 0.2111(3) 0.6050(7) 0.32322(13) 0.0532(13) Uani d . . 1
H H29 0.1644 0.5778 0.3371 0.064 Uiso calc U R 1
C C210 0.2946(3) 0.5810(7) 0.33865(13) 0.0506(13) Uani d . . 1
C C211 0.3692(4) 0.5067(9) 0.38966(18) 0.0719(19) Uani d . . 1
H H21A 0.4072 0.6095 0.3851 0.086 Uiso calc U R 1
H H21B 0.3955 0.3931 0.3815 0.086 Uiso calc U R 1
C C212 0.3492(4) 0.4941(11) 0.42760(16) 0.093(2) Uani d . . 1
H H21C 0.3166 0.6003 0.4345 0.139 Uiso calc U R 1
H H21D 0.4008 0.4907 0.4408 0.139 Uiso calc U R 1
H H21E 0.3173 0.3833 0.432 0.139 Uiso calc U R 1
C C31 0.0837(3) 0.1248(7) 0.02399(13) 0.0476(12) Uani d . . 1
C C32 -0.0005(3) 0.1077(7) 0.03168(14) 0.0546(13) Uani d . . 1
H H32 -0.0205 0.1354 0.054 0.066 Uiso calc U R 1
C C33 -0.0546(4) 0.0495(8) 0.00619(18) 0.0642(15) Uani d . . 1
H H33 -0.1122 0.0436 0.011 0.077 Uiso calc U R 1
C C34 -0.0258(4) -0.0013(8) -0.0270(2) 0.0701(19) Uani d . . 1
H H34 -0.063 -0.0449 -0.0439 0.084 Uiso calc U R 1
C C35 0.0570(4) 0.0144(7) -0.03369(15) 0.0582(15) Uani d . . 1
H H35 0.077 -0.0153 -0.0559 0.07 Uiso calc U R 1
C C36 0.1123(3) 0.0724(7) -0.00905(13) 0.0508(13) Uani d . . 1
C C37 0.2069(3) 0.1062(8) -0.00979(15) 0.0591(14) Uani d . . 1
C C38 0.1555(3) 0.1821(6) 0.04530(13) 0.0433(12) Uani d . . 1
C C39 0.1554(3) 0.2305(7) 0.07915(15) 0.0507(13) Uani d . . 1
H H39 0.1038 0.2392 0.0907 0.061 Uiso calc U R 1
C C310 0.2321(3) 0.2703(7) 0.09874(14) 0.0543(14) Uani d . . 1
C C311 0.2834(4) 0.3403(10) 0.15608(15) 0.0765(18) Uani d . . 1
H H31A 0.3068 0.4622 0.1514 0.092 Uiso calc U R 1
H H31B 0.3278 0.2488 0.153 0.092 Uiso calc U R 1
C C312 0.2502(4) 0.3317(10) 0.19145(16) 0.091(2) Uani d . . 1
H H31C 0.2095 0.4289 0.1947 0.137 Uiso calc U R 1
H H31D 0.2956 0.347 0.2079 0.137 Uiso calc U R 1
H H31E 0.2236 0.2137 0.1951 0.137 Uiso calc U R 1
C C41 0.6321(3) 0.2950(7) 0.07087(14) 0.0474(13) Uani d . . 1
C C42 0.7136(3) 0.3136(8) 0.05738(16) 0.0641(15) Uani d . . 1
H H42 0.7244 0.361 0.0352 0.077 Uiso calc U R 1
C C43 0.7789(3) 0.2540(10) 0.08053(19) 0.079(2) Uani d . . 1
H H43 0.8346 0.2625 0.0729 0.094 Uiso calc U R 1
C C44 0.7642(4) 0.1858(8) 0.11295(19) 0.0769(19) Uani d . . 1
H H44 0.8094 0.1475 0.1268 0.092 Uiso calc U R 1
C C45 0.6840(4) 0.1725(8) 0.12560(15) 0.0665(15) Uani d . . 1
H H45 0.6735 0.1274 0.148 0.08 Uiso calc U R 1
C C46 0.6191(3) 0.2279(7) 0.10423(14) 0.0480(12) Uani d . . 1
C C47 0.5260(3) 0.2281(7) 0.11004(15) 0.0554(13) Uani d . . 1
C C48 0.5503(3) 0.3407(7) 0.05529(13) 0.0458(12) Uani d . . 1
C C49 0.5355(3) 0.4021(7) 0.02240(13) 0.0475(12) Uani d . . 1
H H49 0.5819 0.4233 0.008 0.057 Uiso calc U R 1
C C410 0.4523(3) 0.4371(7) 0.00797(14) 0.0511(13) Uani d . . 1
C C411 0.3789(3) 0.5224(10) -0.04451(16) 0.0681(18) Uani d . . 1
H H41A 0.3461 0.6204 -0.0337 0.082 Uiso calc U R 1
H H41B 0.3455 0.4097 -0.0443 0.082 Uiso calc U R 1
C C412 0.4001(4) 0.5738(11) -0.08098(16) 0.094(2) Uani d . . 1
H H41C 0.4365 0.6805 -0.0809 0.14 Uiso calc U R 1
H H41D 0.3492 0.6022 -0.0935 0.14 Uiso calc U R 1
H H41E 0.4285 0.4721 -0.0922 0.14 Uiso calc U R 1
N N11 0.0266(2) 0.1703(6) 0.32340(10) 0.0559(11) Uani d . . 1
H H11 -0.0248 0.1947 0.3177 0.067 Uiso calc U R 1
N N21 0.2554(3) 0.7106(6) 0.26562(10) 0.0564(12) Uani d . . 1
H H21 0.3091 0.6991 0.2684 0.068 Uiso calc U R 1
N N31 0.2254(2) 0.1743(6) 0.02312(10) 0.0524(11) Uani d . . 1
H H31 0.2753 0.2087 0.0293 0.063 Uiso calc U R 1
N N41 0.4904(2) 0.2968(6) 0.08016(10) 0.0541(11) Uani d . . 1
H H41 0.4369 0.311 0.0772 0.065 Uiso calc U R 1
O O11 0.0018(2) 0.1043(6) 0.38174(11) 0.0810(11) Uani d . . 1
O O12 -0.0562(3) 0.2460(6) 0.25887(11) 0.0756(12) Uani d . . 1
O O13 0.0300(2) 0.2799(6) 0.21317(9) 0.0699(11) Uani d . . 1
O O21 0.2560(3) 0.8321(7) 0.20968(11) 0.0877(13) Uani d . . 1
O O22 0.3609(2) 0.6006(5) 0.32292(9) 0.0658(10) Uani d . . 1
O O23 0.2901(2) 0.5354(5) 0.37260(9) 0.0609(10) Uani d . . 1
O O31 0.2546(2) 0.0737(6) -0.03279(10) 0.0821(12) Uani d . . 1
O O32 0.3025(2) 0.2683(6) 0.08722(9) 0.0665(11) Uani d . . 1
O O33 0.2137(2) 0.3027(6) 0.13253(9) 0.0645(10) Uani d . . 1
O O41 0.4869(2) 0.1702(6) 0.13580(10) 0.0767(12) Uani d . . 1
O O42 0.3865(2) 0.4210(6) 0.02340(9) 0.0684(10) Uani d . . 1
O O43 0.45818(18) 0.4936(5) -0.02493(10) 0.0592(10) Uani d . . 1

loop_
_atom_site_aniso_label
_atom_site_aniso_U_11
_atom_site_aniso_U_22
_atom_site_aniso_U_33
_atom_site_aniso_U_12
_atom_site_aniso_U_13
_atom_site_aniso_U_23
C11 0.047(3) 0.044(3) 0.051(3) 0.006(2) -0.003(3) -0.006(2)
C12 0.042(3) 0.062(4) 0.070(4) 0.008(3) 0.006(3) 0.004(3)
C13 0.041(3) 0.079(4) 0.100(5) 0.012(3) -0.009(4) -0.024(4)
C14 0.069(5) 0.068(4) 0.058(5) 0.004(3) -0.013(3) 0.008(3)
C15 0.071(4) 0.074(4) 0.068(4) 0.008(3) -0.019(4) -0.010(3)
C16 0.056(3) 0.043(3) 0.052(4) 0.005(3) -0.005(3) 0.001(3)
C17 0.056(3) 0.070(4) 0.039(3) 0.001(3) 0.009(3) -0.003(3)
C18 0.044(3) 0.046(3) 0.049(3) 0.003(2) 0.000(3) 0.000(2)
C19 0.030(3) 0.075(4) 0.046(3) -0.007(2) 0.005(2) -0.007(3)
C110 0.036(3) 0.069(4) 0.039(3) 0.003(2) 0.008(2) -0.006(2)
C111 0.055(4) 0.146(6) 0.055(4) 0.015(3) -0.011(3) -0.004(4)
C112 0.072(4) 0.127(6) 0.060(4) 0.007(4) -0.008(3) 0.005(4)
C21 0.063(4) 0.040(3) 0.044(3) 0.000(2) 0.000(3) -0.002(2)
C22 0.047(3) 0.073(4) 0.063(4) -0.005(3) -0.007(3) -0.002(3)
C23 0.052(4) 0.081(4) 0.101(6) 0.004(3) 0.008(4) 0.016(4)
C24 0.060(4) 0.096(5) 0.085(5) 0.008(3) -0.016(4) -0.008(4)
C25 0.056(4) 0.085(4) 0.060(4) -0.004(3) -0.010(3) -0.008(3)
C26 0.051(3) 0.058(3) 0.052(4) 0.008(2) -0.005(3) -0.014(3)
C27 0.054(4) 0.089(4) 0.034(3) -0.002(3) -0.007(3) -0.011(3)
C28 0.049(3) 0.053(3) 0.036(3) -0.003(2) 0.006(2) -0.008(2)
C29 0.044(3) 0.067(4) 0.048(3) 0.003(2) 0.000(2) 0.001(3)
C210 0.046(3) 0.065(4) 0.041(3) 0.008(3) 0.008(3) 0.006(3)
C211 0.048(4) 0.096(5) 0.071(5) -0.005(3) -0.002(4) 0.010(3)
C212 0.062(4) 0.168(7) 0.049(4) -0.013(4) -0.003(3) 0.017(4)
C31 0.039(3) 0.051(3) 0.053(3) 0.001(2) 0.000(3) 0.006(2)
C32 0.044(3) 0.064(4) 0.055(3) 0.000(3) 0.002(2) 0.002(3)
C33 0.044(3) 0.074(4) 0.074(4) -0.008(3) -0.005(3) 0.003(3)
C34 0.049(4) 0.070(4) 0.091(6) -0.006(3) -0.030(4) 0.017(3)
C35 0.066(4) 0.063(3) 0.046(4) 0.001(3) -0.005(3) -0.002(3)
C36 0.043(3) 0.067(4) 0.042(3) 0.004(3) 0.000(2) 0.008(3)
C37 0.055(3) 0.078(4) 0.045(3) 0.005(3) 0.008(3) 0.002(3)
C38 0.032(3) 0.052(3) 0.046(3) 0.003(2) 0.005(2) 0.017(2)
C39 0.039(3) 0.059(3) 0.055(4) -0.013(2) 0.002(3) 0.003(3)
C310 0.047(3) 0.066(4) 0.050(4) -0.001(3) -0.002(3) 0.009(3)
C311 0.061(4) 0.121(5) 0.048(4) -0.015(3) -0.010(3) 0.001(3)
C312 0.091(4) 0.120(6) 0.062(4) -0.018(4) -0.018(4) -0.012(4)
C41 0.033(3) 0.052(3) 0.056(4) -0.003(2) -0.009(2) -0.004(3)
C42 0.057(4) 0.069(4) 0.066(4) 0.004(3) -0.001(3) -0.008(3)
C43 0.040(4) 0.118(5) 0.079(5) -0.002(3) -0.007(3) -0.023(4)
C44 0.055(4) 0.092(5) 0.083(5) 0.022(3) -0.022(4) -0.008(4)
C45 0.070(4) 0.073(4) 0.057(4) 0.008(3) -0.019(3) -0.006(3)
C46 0.043(3) 0.051(3) 0.050(3) 0.003(2) -0.009(3) -0.001(3)
C47 0.057(3) 0.060(3) 0.049(4) -0.002(3) 0.007(3) 0.002(3)
C48 0.043(3) 0.050(3) 0.044(3) -0.002(2) 0.000(2) -0.003(2)
C49 0.040(3) 0.053(3) 0.049(3) -0.007(2) 0.008(2) 0.000(3)
C410 0.054(4) 0.052(3) 0.047(3) -0.010(3) -0.005(3) -0.010(3)
C411 0.051(3) 0.102(5) 0.051(5) 0.008(3) -0.026(3) 0.005(3)
C412 0.082(5) 0.131(6) 0.068(5) 0.007(4) -0.034(4) 0.024(4)
N11 0.035(2) 0.092(3) 0.040(3) 0.004(2) -0.004(2) 0.001(2)
N21 0.048(2) 0.079(3) 0.042(3) -0.003(2) 0.000(2) 0.000(2)
N31 0.038(2) 0.073(3) 0.045(3) -0.007(2) 0.005(2) 0.000(2)
N41 0.036(2) 0.081(3) 0.046(3) 0.008(2) -0.005(2) -0.001(2)
O11 0.068(2) 0.117(3) 0.057(2) 0.005(2) 0.009(2) 0.007(2)
O12 0.042(2) 0.117(3) 0.068(3) 0.004(2) 0.004(2) -0.009(2)
O13 0.052(2) 0.117(3) 0.041(2) 0.016(2) 0.0048(18) 0.011(2)
O21 0.066(2) 0.145(4) 0.052(3) -0.003(3) 0.001(2) 0.022(3)
O22 0.047(2) 0.098(3) 0.053(2) -0.009(2) 0.0081(18) 0.011(2)
O23 0.052(2) 0.093(3) 0.037(3) -0.0014(18) 0.0055(18) 0.0108(18)
O31 0.050(2) 0.148(4) 0.048(2) 0.009(2) 0.0132(19) -0.001(3)
O32 0.039(2) 0.120(3) 0.041(2) -0.0045(19) -0.0002(18) 0.0171(19)
O33 0.043(2) 0.105(3) 0.045(2) -0.0078(18) -0.0033(17) -0.004(2)
O41 0.068(2) 0.105(3) 0.057(3) 0.002(2) 0.005(2) 0.021(2)
O42 0.044(2) 0.109(3) 0.052(2) -0.005(2) 0.0077(19) 0.011(2)
O43 0.039(2) 0.086(3) 0.052(3) -0.0019(17) -0.0101(19) 0.0134(19)

loop_
_atom_type_symbol
_atom_type_description
_atom_type_scat_dispersion_real
_atom_type_scat_dispersion_imag
_atom_type_scat_source
C C 0.0033 0.0016 'International Tables Vol C Tables 4.2.6.8 and 6.1.1.4'
H H 0.0000 0.0000 'International Tables Vol C Tables 4.2.6.8 and 6.1.1.4'
N N 0.0061 0.0033 'International Tables Vol C Tables 4.2.6.8 and 6.1.1.4'
O O 0.0106 0.0060 'International Tables Vol C Tables 4.2.6.8 and 6.1.1.4'

loop_
_geom_angle_atom_site_label_1
_geom_angle_atom_site_label_2
_geom_angle_atom_site_label_3
_geom_angle
C12 C11 C16 120.7(5)
C12 C11 C18 132.3(5)
C16 C11 C18 107.0(4)
C11 C12 C13 118.3(5)
C12 C13 C14 121.0(5)
C13 C14 C15 122.4(6)
C14 C15 C16 115.8(6)
C11 C16 C15 121.9(5)
C11 C16 C17 108.2(4)
C15 C16 C17 129.9(5)
O11 C17 N11 124.5(5)
O11 C17 C16 129.5(5)
N11 C17 C16 106.0(4)
C19 C18 N11 128.6(5)
C19 C18 C11 126.0(5)
N11 C18 C11 105.5(4)
C18 C19 C110 124.4(5)
O12 C110 O13 123.4(5)
O12 C110 C19 124.5(5)
O13 C110 C19 112.0(4)
O13 C111 C112 109.1(5)
C22 C21 C26 120.1(5)
C22 C21 C28 132.6(5)
C26 C21 C28 107.3(4)
C23 C22 C21 121.4(6)
C22 C23 C24 117.6(6)
C25 C24 C23 123.1(6)
C24 C25 C26 116.7(6)
C25 C26 C21 121.1(5)
C25 C26 C27 130.0(5)
C21 C26 C27 108.9(5)
O21 C27 N21 125.4(5)
O21 C27 C26 129.4(5)
N21 C27 C26 105.1(5)
C29 C28 N21 128.3(5)
C29 C28 C21 126.3(4)
N21 C28 C21 105.4(4)
C28 C29 C210 124.7(5)
O22 C210 O23 123.5(5)
O22 C210 C29 124.6(5)
O23 C210 C29 111.9(4)
O23 C211 C212 105.5(5)
C32 C31 C36 119.1(5)
C32 C31 C38 131.6(5)
C36 C31 C38 109.2(4)
C33 C32 C31 119.0(5)
C32 C33 C34 121.6(5)
C35 C34 C33 118.1(6)
C34 C35 C36 121.7(6)
C35 C36 C31 120.3(4)
C35 C36 C37 132.5(5)
C31 C36 C37 107.1(4)
O31 C37 N31 127.7(5)
O31 C37 C36 127.7(5)
N31 C37 C36 104.4(4)
C39 C38 N31 126.7(4)
C39 C38 C31 127.8(4)
N31 C38 C31 105.5(4)
C38 C39 C310 123.2(5)
O32 C310 O33 123.8(5)
O32 C310 C39 125.8(5)
O33 C310 C39 110.4(5)
O33 C311 C312 107.1(4)
C46 C41 C42 120.9(5)
C46 C41 C48 108.9(4)
C42 C41 C48 130.2(5)
C41 C42 C43 114.3(6)
C44 C43 C42 123.5(5)
C43 C44 C45 120.7(6)
C44 C45 C46 117.8(6)
C45 C46 C41 122.7(5)
C45 C46 C47 130.7(5)
C41 C46 C47 106.5(4)
O41 C47 N41 125.6(5)
O41 C47 C46 127.9(5)
N41 C47 C46 106.5(5)
C49 C48 N41 126.6(4)
C49 C48 C41 127.3(4)
N41 C48 C41 106.0(4)
C48 C49 C410 124.6(4)
O42 C410 O43 123.7(5)
O42 C410 C49 125.7(5)
O43 C410 C49 110.5(5)
O43 C411 C412 108.7(5)
C18 N11 C17 113.3(4)
C28 N21 C27 113.2(4)
C37 N31 C38 113.5(4)
C47 N41 C48 112.1(4)
C110 O13 C111 118.1(4)
C210 O23 C211 115.5(4)
C310 O33 C311 117.6(4)
C410 O43 C411 117.7(4)

loop_
_geom_bond_atom_site_label_1
_geom_bond_atom_site_label_2
_geom_bond_distance
C11 C12 1.377(7)
C11 C16 1.394(7)
C11 C18 1.492(7)
C12 C13 1.382(8)
C13 C14 1.385(8)
C14 C15 1.387(8)
C15 C16 1.406(7)
C16 C17 1.457(7)
C17 O11 1.235(6)
C17 N11 1.376(6)
C18 C19 1.318(7)
C18 N11 1.361(6)
C19 C110 1.447(7)
C110 O12 1.203(6)
C110 O13 1.327(6)
C111 O13 1.441(6)
C111 C112 1.444(8)
C21 C22 1.357(7)
C21 C26 1.403(7)
C21 C28 1.488(7)
C22 C23 1.356(8)
C23 C24 1.419(9)
C24 C25 1.372(8)
C25 C26 1.381(7)
C26 C27 1.467(7)
C27 O21 1.201(6)
C27 N21 1.395(7)
C28 C29 1.315(7)
C28 N21 1.385(6)
C29 C210 1.457(6)
C210 O22 1.217(5)
C210 O23 1.340(5)
C211 O23 1.426(6)
C211 C212 1.486(9)
C31 C32 1.370(6)
C31 C36 1.393(7)
C31 C38 1.457(7)
C32 C33 1.362(7)
C33 C34 1.395(8)
C34 C35 1.339(7)
C35 C36 1.351(7)
C36 C37 1.517(7)
C37 O31 1.181(6)
C37 N31 1.380(7)
C38 C39 1.339(7)
C38 N31 1.394(5)
C39 C310 1.454(7)
C310 O32 1.198(6)
C310 O33 1.343(6)
C311 O33 1.449(6)
C311 C312 1.451(8)
C41 C46 1.378(7)
C41 C42 1.395(7)
C41 C48 1.461(6)
C42 C43 1.427(8)
C43 C44 1.352(9)
C44 C45 1.362(8)
C45 C46 1.371(7)
C46 C47 1.489(7)
C47 O41 1.235(6)
C47 N41 1.365(7)
C48 C49 1.352(7)
C48 N41 1.379(6)
C49 C410 1.448(7)
C410 O42 1.202(6)
C410 O43 1.324(6)
C411 O43 1.474(5)
C411 C412 1.480(8)
